data_7051454
loop_
_publ_author_name
'Santos, Teresa M.'
'Goodfellow, Brian J.'
'Madureira, Jo\~ao'
'Pedrosa de Jesus, J\'ulio'
'F\'elix, Vitor'
'Drew, Michael G. B.'

_publ_section_title
;
 Synthesis and structural characterisation of new Ru^II^[12]aneS~4~ complexes
 with polypyridylic and related ligands
;
_journal_coden_ASTM NJCHE5
_journal_issue 10
_journal_name_full 'New Journal of Chemistry'
_journal_page_first 1015
_journal_page_last 1025
_journal_paper_doi 10.1039/a903117k
_journal_volume 23
_journal_year 1999
_chemical_formula_sum 'C17 H25 Cl F6 N3 P Ru S4'
_chemical_formula_weight 681.13
_symmetry_cell_setting orthorhombic
_symmetry_space_group_name_H-M 'P c 21 b'
_cell_angle_alpha 90.00
_cell_angle_beta 90.00
_cell_angle_gamma 90.00
_cell_formula_units_Z 4
_cell_length_a 7.655(9)
_cell_length_b 15.928(17)
_cell_length_c 21.47(2)
_cell_measurement_temperature 293(2)
_cell_volume 2618(5)
_diffrn_ambient_temperature 293(2)
_exptl_crystal_density_diffrn 1.728
_cod_depositor_comments
;
The following automatic conversions were performed:
'_symmetry_cell_setting' value 'Orthorhombic' changed to 'orthorhombic'
according to '/home/saulius/struct/CIF-dictionaries/cif_core.dic'
dictionary named 'cif_core.dic' version 2.4.1 from 2010-06-29.

Automatic conversion script
Id: cif_fix_enum 1527 2010-12-29 10:47:43Z saulius 
;
_cod_database_code 7051454

loop_
_symmetry_equiv_pos_as_xyz
'x, y, z'
'-x, y+1/2, -z+1/2'
'x, -y+1/2, -z'
'-x, -y, z+1/2'

loop_
_atom_site_label
_atom_site_type_symbol
_atom_site_fract_x
_atom_site_fract_y
_atom_site_fract_z
_atom_site_U_iso_or_equiv
_atom_site_adp_type
_atom_site_occupancy
_atom_site_calc_flag
_atom_site_refinement_flags
_atom_site_disorder_assembly
_atom_site_disorder_group
Ru Ru 0.04052(9) 0.20817(4) 0.15144(3) 0.0382(3) Uani 1 d . . .
S1 S -0.1123(4) 0.08290(17) 0.15659(14) 0.0545(7) Uani 1 d . . .
C2 C 0.0654(17) 0.0086(6) 0.1688(7) 0.064(3) Uani 1 d . . .
H2A H 0.0193 -0.0479 0.1719 0.077 Uiso 1 calc R . .
H2B H 0.1458 0.0106 0.1339 0.077 Uiso 1 calc R . .
C3 C 0.158(2) 0.0314(7) 0.2272(6) 0.071(4) Uani 1 d . . .
H3A H 0.2637 -0.0017 0.2307 0.086 Uiso 1 calc R . .
H3B H 0.0840 0.0181 0.2626 0.086 Uiso 1 calc R . .
S4 S 0.2159(4) 0.14653(19) 0.22958(13) 0.0548(7) Uani 1 d . . .
C5 C 0.1057(18) 0.1778(10) 0.3011(5) 0.072(4) Uani 1 d . . .
H5A H 0.1234 0.1347 0.3323 0.086 Uiso 1 calc R . .
H5B H 0.1584 0.2292 0.3164 0.086 Uiso 1 calc R . .
C6 C -0.0934(19) 0.1922(9) 0.2924(6) 0.075(4) Uani 1 d . . .
H6A H -0.1446 0.2141 0.3304 0.090 Uiso 1 calc R . .
H6B H -0.1512 0.1399 0.2820 0.090 Uiso 1 calc R . .
S7 S -0.1178(4) 0.26764(19) 0.22917(12) 0.0554(7) Uani 1 d . . .
C8 C -0.3439(15) 0.2537(11) 0.2017(6) 0.081(4) Uani 1 d . . .
H8A H -0.3748 0.1947 0.2000 0.097 Uiso 1 calc R . .
H8B H -0.4257 0.2826 0.2288 0.097 Uiso 1 calc R . .
C9 C -0.3430(18) 0.2924(10) 0.1370(7) 0.078(4) Uani 1 d . . .
H9A H -0.3220 0.3522 0.1412 0.094 Uiso 1 calc R . .
H9B H -0.4583 0.2854 0.1190 0.094 Uiso 1 calc R . .
S10 S -0.1833(4) 0.2497(2) 0.08299(13) 0.0577(7) Uani 1 d . . .
C11 C -0.2923(17) 0.1478(9) 0.0613(5) 0.069(4) Uani 1 d . . .
H11A H -0.4028 0.1435 0.0831 0.083 Uiso 1 calc R . .
H11B H -0.3165 0.1478 0.0169 0.083 Uiso 1 calc R . .
C12 C -0.1823(17) 0.0739(9) 0.0768(5) 0.064(3) Uani 1 d . . .
H12A H -0.0815 0.0718 0.0495 0.077 Uiso 1 calc R . .
H12B H -0.2490 0.0226 0.0712 0.077 Uiso 1 calc R . .
Cl Cl 0.2248(4) 0.15776(17) 0.06613(12) 0.0505(6) Uani 1 d . . .
N21 N 0.1800(10) 0.3216(4) 0.1463(4) 0.0382(16) Uani 1 d . . .
C22 C 0.2386(14) 0.3745(7) 0.1888(4) 0.048(2) Uani 1 d . . .
H22 H 0.2256 0.3670 0.2315 0.057 Uiso 1 calc R . .
C23 C 0.3227(12) 0.4435(6) 0.1616(5) 0.045(2) Uani 1 d . . .
C24 C 0.4014(15) 0.5179(6) 0.1863(5) 0.052(3) Uani 1 d . . .
H24 H 0.4087 0.5278 0.2289 0.062 Uiso 1 calc R . .
C25 C 0.4634(17) 0.5721(7) 0.1446(6) 0.064(3) Uani 1 d . . .
H25 H 0.5206 0.6194 0.1597 0.077 Uiso 1 calc R . .
C26 C 0.4496(18) 0.5637(7) 0.0785(6) 0.061(3) Uani 1 d . . .
H26 H 0.4860 0.6067 0.0523 0.073 Uiso 1 calc R . .
C27 C 0.3782(16) 0.4873(7) 0.0536(6) 0.056(3) Uani 1 d . . .
H27 H 0.3774 0.4759 0.0111 0.068 Uiso 1 calc R . .
C28 C 0.3097(13) 0.4311(5) 0.0977(4) 0.040(2) Uani 1 d . . .
N29 N 0.2252(12) 0.3586(5) 0.0897(4) 0.0449(19) Uani 1 d . . .
H29 H 0.2016 0.3372 0.0539 0.054 Uiso 1 calc R . .
P P 0.4841(4) 0.35826(17) 0.37741(13) 0.0696(10) Uani 1 d D . .
F11 F 0.4898(13) 0.4288(4) 0.3264(3) 0.140(3) Uiso 0.527(8) d PD A 1
F12 F 0.4784(12) 0.2877(4) 0.4284(3) 0.140(3) Uiso 0.527(8) d PD A 1
F13 F 0.2805(5) 0.3682(6) 0.3821(5) 0.140(3) Uiso 0.527(8) d PD A 1
F14 F 0.6876(5) 0.3483(6) 0.3727(5) 0.140(3) Uiso 0.527(8) d PD A 1
F15 F 0.5079(15) 0.4263(4) 0.4296(3) 0.140(3) Uiso 0.527(8) d PD A 1
F16 F 0.4603(15) 0.2902(4) 0.3253(3) 0.140(3) Uiso 0.527(8) d PD A 1
F11 F 0.6016(10) 0.3730(7) 0.3185(3) 0.140(3) Uiso 0.473(8) d PD A 2
F12 F 0.3666(10) 0.3435(6) 0.4363(3) 0.140(3) Uiso 0.473(8) d PD A 2
F13 F 0.3211(8) 0.3917(6) 0.3407(4) 0.140(3) Uiso 0.473(8) d PD A 2
F14 F 0.6471(8) 0.3248(6) 0.4141(4) 0.140(3) Uiso 0.473(8) d PD A 2
F15 F 0.5247(14) 0.4497(3) 0.4003(5) 0.140(3) Uiso 0.473(8) d PD A 2
F16 F 0.4435(14) 0.2668(3) 0.3545(5) 0.140(3) Uiso 0.473(8) d PD A 2
N100 N -0.099(3) 0.4974(14) 0.0891(11) 0.154(9) Uani 1 d . . .
C101 C -0.064(3) 0.5556(16) 0.0563(10) 0.108(7) Uani 1 d . . .
C102 C -0.009(4) 0.6224(17) 0.0168(15) 0.184(13) Uani 1 d . . .
H10A H -0.0349 0.6752 0.0364 0.221 Uiso 1 calc R . .
H10B H -0.0695 0.6188 -0.0222 0.221 Uiso 1 calc R . .
H10C H 0.1145 0.6182 0.0098 0.221 Uiso 1 calc R . .

loop_
_atom_site_aniso_label
_atom_site_aniso_U_11
_atom_site_aniso_U_22
_atom_site_aniso_U_33
_atom_site_aniso_U_23
_atom_site_aniso_U_13
_atom_site_aniso_U_12
Ru 0.0294(4) 0.0454(4) 0.0398(4) -0.0001(3) 0.0028(3) 0.0001(3)
S1 0.0514(15) 0.0578(15) 0.0543(15) 0.0021(13) 0.0022(12) -0.0151(12)
C2 0.061(8) 0.033(5) 0.098(10) 0.008(5) 0.005(6) 0.008(5)
C3 0.092(11) 0.049(6) 0.073(8) 0.023(5) -0.016(7) 0.011(6)
S4 0.0450(16) 0.0628(17) 0.0567(16) 0.0124(13) -0.0069(11) -0.0022(12)
C5 0.063(8) 0.108(11) 0.045(6) 0.012(6) 0.000(5) -0.013(7)
C6 0.083(10) 0.095(10) 0.046(6) -0.009(6) 0.021(6) -0.018(7)
S7 0.0456(15) 0.0732(19) 0.0473(14) -0.0104(12) 0.0115(11) 0.0050(13)
C8 0.035(7) 0.148(13) 0.060(7) -0.018(8) 0.016(5) 0.008(7)
C9 0.040(8) 0.100(10) 0.096(10) -0.006(8) -0.007(6) 0.007(6)
S10 0.0431(15) 0.0788(19) 0.0512(14) -0.0016(13) -0.0082(11) 0.0082(14)
C11 0.041(7) 0.122(12) 0.043(6) 0.000(6) -0.009(4) -0.023(7)
C12 0.056(8) 0.091(9) 0.046(6) -0.009(6) 0.004(5) -0.033(7)
Cl 0.0457(16) 0.0529(14) 0.0530(14) -0.0063(11) 0.0144(10) -0.0011(11)
N21 0.039(4) 0.034(4) 0.041(4) 0.004(3) 0.004(3) 0.004(3)
C22 0.053(6) 0.057(6) 0.033(5) -0.008(4) -0.005(4) -0.008(5)
C23 0.036(5) 0.046(5) 0.053(6) -0.003(4) -0.007(4) -0.001(4)
C24 0.055(7) 0.039(5) 0.061(7) -0.016(5) -0.002(5) 0.001(4)
C25 0.058(7) 0.042(5) 0.094(9) -0.002(6) -0.011(7) -0.014(5)
C26 0.055(7) 0.051(6) 0.078(8) 0.003(5) 0.002(6) -0.017(6)
C27 0.052(6) 0.056(6) 0.061(7) 0.004(5) -0.005(5) -0.010(5)
C28 0.037(5) 0.030(4) 0.054(6) -0.002(4) 0.001(4) -0.006(4)
N29 0.052(5) 0.044(5) 0.039(4) -0.006(3) 0.003(3) -0.012(4)
P 0.078(3) 0.071(2) 0.0596(18) -0.0184(15) -0.0026(15) 0.0135(18)
N100 0.16(2) 0.149(18) 0.149(19) -0.015(15) -0.022(16) 0.066(17)
C101 0.117(16) 0.112(15) 0.094(14) -0.032(11) -0.035(12) 0.034(14)
C102 0.19(3) 0.18(3) 0.18(3) 0.01(2) -0.01(2) 0.06(3)

loop_
_geom_bond_atom_site_label_1
_geom_bond_atom_site_label_2
_geom_bond_distance
_geom_bond_site_symmetry_2
_geom_bond_publ_flag
Ru N21 2.101(7) . ?
Ru S7 2.270(3) . ?
Ru S1 2.316(3) . ?
Ru S10 2.352(3) . ?
Ru S4 2.363(3) . ?
Ru Cl 2.448(3) . ?
S1 C12 1.801(11) . ?
S1 C2 1.821(12) . ?
C2 C3 1.486(19) . ?
C3 S4 1.887(12) . ?
S4 C5 1.822(13) . ?
C5 C6 1.55(2) . ?
C6 S7 1.823(14) . ?
S7 C8 1.842(13) . ?
C8 C9 1.519(18) . ?
C9 S10 1.818(14) . ?
S10 C11 1.883(13) . ?
C11 C12 1.486(19) . ?
N21 C22 1.322(12) . ?
N21 N29 1.394(11) . ?
C22 C23 1.400(14) . ?
C23 C28 1.389(14) . ?
C23 C24 1.432(14) . ?
C24 C25 1.332(16) . ?
C25 C26 1.428(17) . ?
C26 C27 1.437(16) . ?
C27 C28 1.406(14) . ?
C28 N29 1.335(12) . ?
P F12 1.569(2) . ?
P F15 1.569(2) . ?
P F11 1.569(2) . ?
P F13 1.569(3) . ?
P F15 1.569(2) . ?
P F14 1.569(2) . ?
P F14 1.569(3) . ?
P F12 1.569(2) . ?
P F16 1.569(2) . ?
P F13 1.569(2) . ?
P F11 1.569(2) . ?
P F16 1.569(2) . ?
N100 C101 1.19(3) . ?
C101 C102 1.42(3) . ?

loop_
_cod_changelog_entry_id
_cod_changelog_entry_author
_cod_changelog_entry_date
_cod_changelog_entry_text
1 'Vaitkus, Antanas' 2022-09-16T23:05:00+03:00 'Updated bibliographic information.'
